data_4035792
loop_
_publ_author_name
'Zhou, Yu'
'Cao, Wen-Bin'
'Zhang, Ling-Ling'
'Xu, Xiao-Ping'
'Ji, Shun-Jun'

_publ_section_title
;
 Ag(I)-Promoted Dehydroxylation and Site-Selective 1,7-Disulfonylation of
 Diaryl(1 H-indol-2-yl)methanols.
;
_journal_issue 11
_journal_name_full 'The Journal of organic chemistry'
_journal_page_first 6056
_journal_page_last 6065
_journal_paper_doi 10.1021/acs.joc.8b00721
_journal_volume 83
_journal_year 2018
_chemical_formula_sum 'C22 H17 N O2 S'
_chemical_formula_weight 359.42
_space_group_crystal_system monoclinic
_space_group_IT_number 14
_space_group_name_Hall '-P 2ybc'
_space_group_name_H-M_alt 'P 1 21/c 1'
_atom_sites_solution_hydrogens mixed
_audit_creation_method SHELXL-2014
_cell_angle_alpha 90
_cell_angle_beta 104.480(2)
_cell_angle_gamma 90
_cell_formula_units_Z 4
_cell_length_a 9.1524(6)
_cell_length_b 11.9912(7)
_cell_length_c 16.2594(10)
_cell_measurement_reflns_used 9650
_cell_measurement_temperature 120(2)
_cell_measurement_theta_max 27.49
_cell_measurement_theta_min 2.59
_cell_volume 1727.76(19)
_computing_cell_refinement 'Bruker SAINT'
_computing_data_collection 'Bruker APEX2'
_computing_data_reduction 'Bruker SAINT'
_computing_molecular_graphics 'Bruker SHELXTL'
_computing_publication_material 'Bruker SHELXTL'
_computing_structure_refinement 'SHELXL-2014 (Sheldrick, 2014)'
_computing_structure_solution 'SHELXS-97 (Sheldrick 2008)'
_diffrn_ambient_temperature 120(2)
_diffrn_measured_fraction_theta_full 0.995
_diffrn_measured_fraction_theta_max 0.995
_diffrn_measurement_device_type 'Bruker APEX-II CCD'
_diffrn_measurement_method '\f and \w scans'
_diffrn_radiation_type MoK\a
_diffrn_radiation_wavelength 0.71073
_diffrn_reflns_av_R_equivalents 0.0887
_diffrn_reflns_av_unetI/netI 0.0527
_diffrn_reflns_Laue_measured_fraction_full 0.995
_diffrn_reflns_Laue_measured_fraction_max 0.995
_diffrn_reflns_limit_h_max 11
_diffrn_reflns_limit_h_min -11
_diffrn_reflns_limit_k_max 15
_diffrn_reflns_limit_k_min -15
_diffrn_reflns_limit_l_max 21
_diffrn_reflns_limit_l_min -21
_diffrn_reflns_number 26961
_diffrn_reflns_point_group_measured_fraction_full 0.995
_diffrn_reflns_point_group_measured_fraction_max 0.995
_diffrn_reflns_theta_full 25.242
_diffrn_reflns_theta_max 27.564
_diffrn_reflns_theta_min 2.135
_exptl_absorpt_coefficient_mu 0.204
_exptl_crystal_colour colourless
_exptl_crystal_density_diffrn 1.382
_exptl_crystal_description block
_exptl_crystal_F_000 752
_exptl_crystal_size_max 0.300
_exptl_crystal_size_mid 0.300
_exptl_crystal_size_min 0.300
_refine_diff_density_max 0.403
_refine_diff_density_min -0.737
_refine_diff_density_rms 0.089
_refine_ls_extinction_method none
_refine_ls_goodness_of_fit_ref 1.073
_refine_ls_hydrogen_treatment mixed
_refine_ls_matrix_type full
_refine_ls_number_parameters 239
_refine_ls_number_reflns 3973
_refine_ls_number_restraints 0
_refine_ls_restrained_S_all 1.073
_refine_ls_R_factor_all 0.0609
_refine_ls_R_factor_gt 0.0451
_refine_ls_shift/su_max 0.001
_refine_ls_shift/su_mean 0.000
_refine_ls_structure_factor_coef Fsqd
_refine_ls_weighting_details 'w=1/[\s^2^(Fo^2^)+(0.0752P)^2^+0.8797P] where P=(Fo^2^+2Fc^2^)/3'
_refine_ls_weighting_scheme calc
_refine_ls_wR_factor_gt 0.1211
_refine_ls_wR_factor_ref 0.1440
_reflns_Friedel_coverage 0.000
_reflns_number_gt 3233
_reflns_number_total 3973
_reflns_threshold_expression 'I > 2\s(I)'
_cod_data_source_file jo8b00721_si_003.cif
_cod_data_source_block mo_ZY1403_0m_a
_cod_original_sg_symbol_H-M 'P 21/c'
_cod_database_code 4035792
_shelx_space_group_comment
;
The symmetry employed for this shelxl refinement is uniquely defined
by the following loop, which should always be used as a source of
symmetry information in preference to the above space-group names.
They are only intended as comments.
;
_shelx_estimated_absorpt_t_min 0.941
_shelx_estimated_absorpt_t_max 0.941
_shelxl_version_number 2014-3

loop_
_space_group_symop_operation_xyz
'x, y, z'
'-x, y+1/2, -z+1/2'
'-x, -y, -z'
'x, -y-1/2, z-1/2'

loop_
_atom_site_label
_atom_site_type_symbol
_atom_site_fract_x
_atom_site_fract_y
_atom_site_fract_z
_atom_site_U_iso_or_equiv
_atom_site_adp_type
_atom_site_occupancy
_atom_site_site_symmetry_order
_atom_site_calc_flag
_atom_site_refinement_flags_posn
_atom_site_refinement_flags_adp
S1 S 0.51027(5) 0.35986(4) 0.81783(3) 0.01885(16) Uani 1 1 d . .
O1 O 0.49296(16) 0.24217(11) 0.79938(9) 0.0232(3) Uani 1 1 d . .
O2 O 0.38421(16) 0.41883(12) 0.83550(9) 0.0273(3) Uani 1 1 d . .
N1 N 0.62096(18) 0.57596(12) 0.59993(10) 0.0176(3) Uani 1 1 d . .
C1 C 0.6879(2) 0.47377(14) 0.62426(11) 0.0163(4) Uani 1 1 d . .
C2 C 0.7725(2) 0.44388(15) 0.56875(11) 0.0181(4) Uani 1 1 d . .
H2 H 0.8299 0.3774 0.5709 0.022 Uiso 1 1 calc R U
C3 C 0.7587(2) 0.53062(15) 0.50743(11) 0.0179(4) Uani 1 1 d . .
C4 C 0.8177(2) 0.54794(16) 0.43650(12) 0.0213(4) Uani 1 1 d . .
H4 H 0.8801 0.4934 0.4201 0.026 Uiso 1 1 calc R U
C5 C 0.7829(2) 0.64580(17) 0.39121(12) 0.0238(4) Uani 1 1 d . .
H5 H 0.8221 0.6586 0.3432 0.029 Uiso 1 1 calc R U
C6 C 0.6907(2) 0.72670(17) 0.41497(12) 0.0245(4) Uani 1 1 d . .
H6 H 0.6693 0.7934 0.3827 0.029 Uiso 1 1 calc R U
C7 C 0.6305(2) 0.71204(16) 0.48385(12) 0.0225(4) Uani 1 1 d . .
H7 H 0.5683 0.7674 0.4996 0.027 Uiso 1 1 calc R U
C8 C 0.6643(2) 0.61263(15) 0.52973(11) 0.0175(4) Uani 1 1 d . .
C9 C 0.6662(2) 0.40892(14) 0.69579(11) 0.0166(4) Uani 1 1 d . .
C10 C 0.7800(2) 0.31894(14) 0.72542(11) 0.0166(4) Uani 1 1 d . .
C11 C 0.9273(2) 0.34910(15) 0.76564(12) 0.0194(4) Uani 1 1 d . .
H11 H 0.9541 0.4257 0.7718 0.023 Uiso 1 1 calc R U
C12 C 1.0358(2) 0.26814(16) 0.79691(12) 0.0213(4) Uani 1 1 d . .
H12 H 1.1360 0.2893 0.8247 0.026 Uiso 1 1 calc R U
C13 C 0.9965(2) 0.15613(16) 0.78729(12) 0.0220(4) Uani 1 1 d . .
H13 H 1.0694 0.1004 0.8097 0.026 Uiso 1 1 calc R U
C14 C 0.8511(2) 0.12550(15) 0.74500(12) 0.0212(4) Uani 1 1 d . .
H14 H 0.8254 0.0488 0.7374 0.025 Uiso 1 1 calc R U
C15 C 0.7427(2) 0.20627(15) 0.71366(12) 0.0190(4) Uani 1 1 d . .
H15 H 0.6435 0.1848 0.6843 0.023 Uiso 1 1 calc R U
C16 C 0.5532(2) 0.43182(15) 0.73269(12) 0.0190(4) Uani 1 1 d . .
H16 H 0.4902 0.4933 0.7104 0.023 Uiso 1 1 calc R U
C17 C 0.6658(2) 0.37568(15) 0.90648(12) 0.0189(4) Uani 1 1 d . .
C18 C 0.6717(2) 0.46889(17) 0.95806(13) 0.0261(4) Uani 1 1 d . .
H18 H 0.5929 0.5226 0.9461 0.031 Uiso 1 1 calc R U
C19 C 0.7943(3) 0.48228(19) 1.02713(14) 0.0333(5) Uani 1 1 d . .
H19 H 0.7997 0.5452 1.0633 0.040 Uiso 1 1 calc R U
C20 C 0.9092(3) 0.4038(2) 1.04344(13) 0.0317(5) Uani 1 1 d . .
H20 H 0.9938 0.4139 1.0905 0.038 Uiso 1 1 calc R U
C21 C 0.9020(2) 0.31135(18) 0.99216(13) 0.0273(5) Uani 1 1 d . .
H21 H 0.9815 0.2582 1.0040 0.033 Uiso 1 1 calc R U
C22 C 0.7789(2) 0.29575(16) 0.92330(13) 0.0227(4) Uani 1 1 d . .
H22 H 0.7722 0.2315 0.8883 0.027 Uiso 1 1 calc R U
H1 H 0.570(3) 0.618(2) 0.6280(16) 0.032(7) Uiso 1 1 d . .

loop_
_atom_site_aniso_label
_atom_site_aniso_U_11
_atom_site_aniso_U_22
_atom_site_aniso_U_33
_atom_site_aniso_U_23
_atom_site_aniso_U_13
_atom_site_aniso_U_12
S1 0.0197(3) 0.0196(3) 0.0193(3) 0.00333(16) 0.00868(19) 0.00045(17)
O1 0.0281(8) 0.0197(7) 0.0239(7) 0.0024(5) 0.0103(6) -0.0060(5)
O2 0.0245(8) 0.0337(8) 0.0278(8) 0.0058(6) 0.0143(6) 0.0070(6)
N1 0.0220(8) 0.0155(7) 0.0166(7) 0.0009(6) 0.0073(6) 0.0025(6)
C1 0.0179(9) 0.0141(8) 0.0160(8) -0.0002(7) 0.0025(7) -0.0008(7)
C2 0.0220(9) 0.0158(8) 0.0169(8) -0.0016(7) 0.0056(7) 0.0006(7)
C3 0.0193(9) 0.0183(8) 0.0157(8) -0.0027(7) 0.0036(7) -0.0014(7)
C4 0.0226(10) 0.0254(9) 0.0167(9) -0.0041(7) 0.0062(8) -0.0010(8)
C5 0.0261(10) 0.0320(10) 0.0140(9) 0.0004(7) 0.0062(8) -0.0070(8)
C6 0.0296(11) 0.0252(9) 0.0172(9) 0.0048(7) 0.0032(8) -0.0030(8)
C7 0.0272(10) 0.0192(9) 0.0201(9) 0.0021(7) 0.0043(8) 0.0016(8)
C8 0.0198(9) 0.0190(8) 0.0136(8) -0.0008(7) 0.0040(7) -0.0009(7)
C9 0.0201(9) 0.0128(8) 0.0166(8) -0.0004(6) 0.0040(7) -0.0015(7)
C10 0.0201(9) 0.0155(8) 0.0155(8) 0.0017(7) 0.0072(7) 0.0017(7)
C11 0.0228(10) 0.0163(8) 0.0202(9) 0.0006(7) 0.0073(8) -0.0019(7)
C12 0.0208(9) 0.0228(9) 0.0200(9) 0.0019(7) 0.0043(7) -0.0006(8)
C13 0.0262(10) 0.0197(9) 0.0207(9) 0.0021(7) 0.0067(8) 0.0057(7)
C14 0.0283(10) 0.0148(8) 0.0215(9) -0.0012(7) 0.0083(8) 0.0012(7)
C15 0.0215(9) 0.0170(8) 0.0188(9) -0.0020(7) 0.0056(7) -0.0019(7)
C16 0.0220(9) 0.0162(8) 0.0194(9) 0.0046(7) 0.0064(7) 0.0014(7)
C17 0.0213(9) 0.0206(9) 0.0166(9) 0.0033(7) 0.0083(7) -0.0021(7)
C18 0.0306(11) 0.0234(9) 0.0281(10) -0.0024(8) 0.0141(9) -0.0016(8)
C19 0.0405(13) 0.0364(12) 0.0264(11) -0.0107(9) 0.0147(10) -0.0105(10)
C20 0.0318(12) 0.0455(13) 0.0180(10) 0.0011(9) 0.0068(9) -0.0099(10)
C21 0.0273(11) 0.0342(11) 0.0210(10) 0.0094(8) 0.0074(8) 0.0003(9)
C22 0.0279(11) 0.0220(9) 0.0198(9) 0.0043(7) 0.0090(8) 0.0007(8)

loop_
_atom_type_symbol
_atom_type_description
_atom_type_scat_dispersion_real
_atom_type_scat_dispersion_imag
_atom_type_scat_source
C C 0.0033 0.0016 'International Tables Vol C Tables 4.2.6.8 and 6.1.1.4'
H H 0.0000 0.0000 'International Tables Vol C Tables 4.2.6.8 and 6.1.1.4'
N N 0.0061 0.0033 'International Tables Vol C Tables 4.2.6.8 and 6.1.1.4'
O O 0.0106 0.0060 'International Tables Vol C Tables 4.2.6.8 and 6.1.1.4'
S S 0.1246 0.1234 'International Tables Vol C Tables 4.2.6.8 and 6.1.1.4'

loop_
_geom_angle_atom_site_label_1
_geom_angle_atom_site_label_2
_geom_angle_atom_site_label_3
_geom_angle
O2 S1 O1 117.98(9)
O2 S1 C16 105.30(9)
O1 S1 C16 110.55(8)
O2 S1 C17 107.86(9)
O1 S1 C17 107.41(9)
C16 S1 C17 107.29(9)
C8 N1 C1 108.83(15)
C8 N1 H1 122.8(16)
C1 N1 H1 127.7(16)
C2 C1 N1 108.96(16)
C2 C1 C9 126.70(16)
N1 C1 C9 124.32(16)
C1 C2 C3 107.63(16)
C1 C2 H2 126.2
C3 C2 H2 126.2
C4 C3 C8 119.47(17)
C4 C3 C2 134.18(17)
C8 C3 C2 106.34(16)
C5 C4 C3 118.62(18)
C5 C4 H4 120.7
C3 C4 H4 120.7
C4 C5 C6 121.06(18)
C4 C5 H5 119.5
C6 C5 H5 119.5
C7 C6 C5 121.77(18)
C7 C6 H6 119.1
C5 C6 H6 119.1
C6 C7 C8 117.51(18)
C6 C7 H7 121.2
C8 C7 H7 121.2
N1 C8 C7 130.21(18)
N1 C8 C3 108.22(16)
C7 C8 C3 121.56(17)
C16 C9 C1 121.41(16)
C16 C9 C10 123.69(16)
C1 C9 C10 114.88(16)
C11 C10 C15 119.43(17)
C11 C10 C9 118.67(16)
C15 C10 C9 121.90(17)
C12 C11 C10 120.64(17)
C12 C11 H11 119.7
C10 C11 H11 119.7
C13 C12 C11 119.53(18)
C13 C12 H12 120.2
C11 C12 H12 120.2
C14 C13 C12 120.09(18)
C14 C13 H13 120.0
C12 C13 H13 120.0
C13 C14 C15 120.41(17)
C13 C14 H14 119.8
C15 C14 H14 119.8
C14 C15 C10 119.83(18)
C14 C15 H15 120.1
C10 C15 H15 120.1
C9 C16 S1 126.77(14)
C9 C16 H16 116.6
S1 C16 H16 116.6
C22 C17 C18 121.46(19)
C22 C17 S1 119.78(15)
C18 C17 S1 118.76(15)
C19 C18 C17 119.0(2)
C19 C18 H18 120.5
C17 C18 H18 120.5
C18 C19 C20 119.9(2)
C18 C19 H19 120.0
C20 C19 H19 120.0
C21 C20 C19 120.7(2)
C21 C20 H20 119.6
C19 C20 H20 119.6
C20 C21 C22 120.1(2)
C20 C21 H21 119.9
C22 C21 H21 119.9
C17 C22 C21 118.77(19)
C17 C22 H22 120.6
C21 C22 H22 120.6

loop_
_geom_bond_atom_site_label_1
_geom_bond_atom_site_label_2
_geom_bond_distance
S1 O2 1.4420(14)
S1 O1 1.4433(14)
S1 C16 1.7571(18)
S1 C17 1.764(2)
N1 C8 1.371(2)
N1 C1 1.383(2)
N1 H1 0.89(3)
C1 C2 1.376(3)
C1 C9 1.453(2)
C2 C3 1.424(3)
C2 H2 0.9500
C3 C4 1.406(3)
C3 C8 1.415(3)
C4 C5 1.379(3)
C4 H4 0.9500
C5 C6 1.402(3)
C5 H5 0.9500
C6 C7 1.378(3)
C6 H6 0.9500
C7 C8 1.399(3)
C7 H7 0.9500
C9 C16 1.347(3)
C9 C10 1.494(2)
C10 C11 1.391(3)
C10 C15 1.395(2)
C11 C12 1.391(3)
C11 H11 0.9500
C12 C13 1.389(3)
C12 H12 0.9500
C13 C14 1.386(3)
C13 H13 0.9500
C14 C15 1.389(3)
C14 H14 0.9500
C15 H15 0.9500
C16 H16 0.9500
C17 C22 1.387(3)
C17 C18 1.390(3)
C18 C19 1.384(3)
C18 H18 0.9500
C19 C20 1.386(3)
C19 H19 0.9500
C20 C21 1.379(3)
C20 H20 0.9500
C21 C22 1.388(3)
C21 H21 0.9500
C22 H22 0.9500
